data_4076376
loop_
_publ_author_name
'Bleeke, John R.'
'Anutrasakda, Wipark'
'Rath, Nigam P.'

_publ_section_title
;
 Synthesis, Structure, Spectroscopy, and Reactivity of
 Azapentadienyl--Cobalt--Phosphine Complexes(1)
;
_journal_issue 6
_journal_name_full Organometallics
_journal_page_first 2219
_journal_paper_doi 10.1021/om2011326
_journal_volume 31
_journal_year 2012
_chemical_formula_moiety 'C17 H41 Co N O3 P3'
_chemical_formula_sum 'C17 H41 Co N O3 P3'
_chemical_formula_weight 459.35
_chemical_name_systematic
; 
 ? 
;
_space_group_IT_number 14
_symmetry_cell_setting monoclinic
_symmetry_space_group_name_Hall '-P 2ybc'
_symmetry_space_group_name_H-M 'P 1 21/c 1'
_atom_sites_solution_hydrogens geom
_atom_sites_solution_primary direct
_atom_sites_solution_secondary difmap
_audit_creation_method SHELXL-97
_cell_angle_alpha 90.00
_cell_angle_beta 92.407(3)
_cell_angle_gamma 90.00
_cell_formula_units_Z 4
_cell_length_a 8.9084(6)
_cell_length_b 13.4870(10)
_cell_length_c 20.1294(14)
_cell_measurement_reflns_used 9741
_cell_measurement_temperature 100(2)
_cell_measurement_theta_max 34.07
_cell_measurement_theta_min 2.53
_cell_volume 2416.4(3)
_computing_cell_refinement 'Bruker SAINT'
_computing_data_collection 'Bruker APEX2'
_computing_data_reduction 'Bruker SAINT'
_computing_molecular_graphics 'Bruker SHELXTL'
_computing_publication_material 'Bruker SHELXTL'
_computing_structure_refinement 'SHELXL-97 (Sheldrick, 2008)'
_computing_structure_solution 'SHELXS-97 (Sheldrick, 2008)'
_diffrn_ambient_temperature 100(2)
_diffrn_measured_fraction_theta_full 0.999
_diffrn_measured_fraction_theta_max 0.994
_diffrn_measurement_device_type 'Bruker APEX-II CCD'
_diffrn_measurement_method '\f and \w scans'
_diffrn_radiation_monochromator graphite
_diffrn_radiation_source 'fine-focus sealed tube'
_diffrn_radiation_type MoK\a
_diffrn_radiation_wavelength 0.71073
_diffrn_reflns_av_R_equivalents 0.0430
_diffrn_reflns_av_sigmaI/netI 0.0222
_diffrn_reflns_limit_h_max 12
_diffrn_reflns_limit_h_min -14
_diffrn_reflns_limit_k_max 21
_diffrn_reflns_limit_k_min -21
_diffrn_reflns_limit_l_max 31
_diffrn_reflns_limit_l_min -31
_diffrn_reflns_number 117165
_diffrn_reflns_theta_full 25.00
_diffrn_reflns_theta_max 34.17
_diffrn_reflns_theta_min 2.03
_exptl_absorpt_coefficient_mu 0.923
_exptl_absorpt_correction_T_max 0.8793
_exptl_absorpt_correction_T_min 0.7485
_exptl_absorpt_correction_type multi-scan
_exptl_absorpt_process_details 'sadabs v2008/1'
_exptl_crystal_colour red
_exptl_crystal_density_diffrn 1.263
_exptl_crystal_density_meas ?
_exptl_crystal_density_method 'not measured'
_exptl_crystal_description block
_exptl_crystal_F_000 984
_exptl_crystal_size_max 0.33
_exptl_crystal_size_mid 0.31
_exptl_crystal_size_min 0.14
_refine_diff_density_max 0.816
_refine_diff_density_min -0.411
_refine_diff_density_rms 0.060
_refine_ls_extinction_method none
_refine_ls_goodness_of_fit_ref 1.045
_refine_ls_hydrogen_treatment constr
_refine_ls_matrix_type full
_refine_ls_number_parameters 238
_refine_ls_number_reflns 9920
_refine_ls_number_restraints 0
_refine_ls_restrained_S_all 1.045
_refine_ls_R_factor_all 0.0374
_refine_ls_R_factor_gt 0.0267
_refine_ls_shift/su_max 0.002
_refine_ls_shift/su_mean 0.000
_refine_ls_structure_factor_coef Fsqd
_refine_ls_weighting_details 'calc w=1/[\s^2^(Fo^2^)+(0.0329P)^2^+0.7049P] where P=(Fo^2^+2Fc^2^)/3'
_refine_ls_weighting_scheme calc
_refine_ls_wR_factor_gt 0.0661
_refine_ls_wR_factor_ref 0.0717
_reflns_number_gt 8242
_reflns_number_total 9920
_reflns_threshold_expression >2sigma(I)
_cod_data_source_file om2011326_si_002.cif
_cod_data_source_block j1811
_cod_depositor_comments
;
The following automatic conversions were performed:

'_symmetry_cell_setting' value 'Monoclinic' changed to 'monoclinic'
according to /home/saulius/struct/CIF-dictionaries/cif_core.dic
dictionary named 'cif_core.dic' version 2.4.1 from 2010-06-29.

Automatic conversion script
Id: cif_fix_values 1715 2011-07-08 13:25:40Z adriana 

The following automatic conversions were performed:

'_exptl_crystal_density_meas' value 'no' was changed to '?' - the
value is perceived as not measured.

Automatic conversion script
Id: cif_fix_values 3008 2015-01-20 13:52:24Z robertas 
;
_cod_original_sg_symbol_H-M P2(1)/c
_cod_database_code 4076376

loop_
_symmetry_equiv_pos_as_xyz
'x, y, z'
'-x, y+1/2, -z+1/2'
'-x, -y, -z'
'x, -y-1/2, z-1/2'

loop_
_atom_site_label
_atom_site_type_symbol
_atom_site_fract_x
_atom_site_fract_y
_atom_site_fract_z
_atom_site_U_iso_or_equiv
_atom_site_adp_type
_atom_site_occupancy
_atom_site_symmetry_multiplicity
_atom_site_calc_flag
_atom_site_refinement_flags
Co1 Co 0.180409(14) 0.684183(9) 0.192408(6) 0.01364(3) Uani 1 1 d .
P1 P 0.30971(3) 0.573655(17) 0.149091(12) 0.01524(5) Uani 1 1 d .
P2 P 0.25764(3) 0.818935(18) 0.143607(13) 0.01708(5) Uani 1 1 d .
P3 P 0.31602(3) 0.68216(2) 0.284221(13) 0.01990(5) Uani 1 1 d .
O1 O 0.36155(8) 0.47680(5) 0.19291(4) 0.01989(14) Uani 1 1 d .
O2 O 0.47360(8) 0.60999(5) 0.12935(4) 0.02003(14) Uani 1 1 d .
O3 O 0.25094(9) 0.51035(6) 0.08517(4) 0.02249(15) Uani 1 1 d .
N1 N -0.12444(10) 0.69909(6) 0.04117(4) 0.01899(15) Uani 1 1 d .
C1 C 0.00563(13) 0.73618(9) 0.24548(5) 0.0248(2) Uani 1 1 d .
H1A H 0.0202 0.7377 0.2945 0.030 Uiso 1 1 calc R
H1B H -0.0514 0.7933 0.2267 0.030 Uiso 1 1 calc R
C2 C -0.02132(11) 0.64245(8) 0.21543(5) 0.02156(19) Uani 1 1 d .
H2 H -0.0379 0.5817 0.2426 0.026 Uiso 1 1 calc R
C3 C -0.02300(11) 0.63876(7) 0.14464(5) 0.01768(16) Uani 1 1 d .
H3 H -0.0225 0.5708 0.1248 0.021 Uiso 1 1 calc R
C4 C -0.08866(10) 0.71601(7) 0.10219(5) 0.01678(16) Uani 1 1 d .
H4 H -0.1052 0.7800 0.1202 0.020 Uiso 1 1 calc R
C5 C -0.19508(12) 0.77579(8) -0.00183(5) 0.02152(18) Uani 1 1 d .
C6 C -0.35490(13) 0.73949(10) -0.01874(6) 0.0295(2) Uani 1 1 d .
H6A H -0.3508 0.6743 -0.0400 0.044 Uiso 1 1 calc R
H6B H -0.4058 0.7866 -0.0491 0.044 Uiso 1 1 calc R
H6C H -0.4104 0.7344 0.0221 0.044 Uiso 1 1 calc R
C7 C -0.10681(15) 0.77728(11) -0.06544(6) 0.0324(3) Uani 1 1 d .
H7A H -0.0060 0.8039 -0.0555 0.049 Uiso 1 1 calc R
H7B H -0.1591 0.8192 -0.0987 0.049 Uiso 1 1 calc R
H7C H -0.0988 0.7097 -0.0828 0.049 Uiso 1 1 calc R
C8 C -0.20053(16) 0.87969(9) 0.02748(6) 0.0315(2) Uani 1 1 d .
H8A H -0.2581 0.8785 0.0679 0.047 Uiso 1 1 calc R
H8B H -0.2489 0.9248 -0.0050 0.047 Uiso 1 1 calc R
H8C H -0.0981 0.9026 0.0384 0.047 Uiso 1 1 calc R
C11 C 0.24477(13) 0.41034(8) 0.21061(6) 0.0257(2) Uani 1 1 d .
H11A H 0.1545 0.4483 0.2202 0.039 Uiso 1 1 calc R
H11B H 0.2777 0.3724 0.2501 0.039 Uiso 1 1 calc R
H11C H 0.2221 0.3647 0.1737 0.039 Uiso 1 1 calc R
C12 C 0.58465(14) 0.54177(9) 0.10677(8) 0.0339(3) Uani 1 1 d .
H12A H 0.6427 0.5151 0.1451 0.051 Uiso 1 1 calc R
H12B H 0.6523 0.5765 0.0774 0.051 Uiso 1 1 calc R
H12C H 0.5346 0.4873 0.0824 0.051 Uiso 1 1 calc R
C13 C 0.20406(14) 0.55900(9) 0.02455(5) 0.0264(2) Uani 1 1 d .
H13A H 0.1280 0.6091 0.0338 0.040 Uiso 1 1 calc R
H13B H 0.1613 0.5101 -0.0069 0.040 Uiso 1 1 calc R
H13C H 0.2908 0.5911 0.0053 0.040 Uiso 1 1 calc R
C21 C 0.25077(13) 0.82465(8) 0.05280(6) 0.0249(2) Uani 1 1 d .
H21A H 0.2791 0.8913 0.0385 0.037 Uiso 1 1 calc R
H21B H 0.1486 0.8097 0.0357 0.037 Uiso 1 1 calc R
H21C H 0.3209 0.7760 0.0354 0.037 Uiso 1 1 calc R
C22 C 0.45370(13) 0.85700(9) 0.15881(6) 0.0267(2) Uani 1 1 d .
H22A H 0.4753 0.9142 0.1308 0.040 Uiso 1 1 calc R
H22B H 0.5204 0.8020 0.1481 0.040 Uiso 1 1 calc R
H22C H 0.4702 0.8751 0.2057 0.040 Uiso 1 1 calc R
C23 C 0.16549(15) 0.93618(8) 0.16326(7) 0.0306(2) Uani 1 1 d .
H23A H 0.1786 0.9494 0.2110 0.046 Uiso 1 1 calc R
H23B H 0.0581 0.9317 0.1510 0.046 Uiso 1 1 calc R
H23C H 0.2105 0.9901 0.1383 0.046 Uiso 1 1 calc R
C31 C 0.51703(13) 0.65223(9) 0.28597(6) 0.0282(2) Uani 1 1 d .
H31A H 0.5594 0.6595 0.3314 0.042 Uiso 1 1 calc R
H31B H 0.5686 0.6974 0.2564 0.042 Uiso 1 1 calc R
H31C H 0.5305 0.5838 0.2710 0.042 Uiso 1 1 calc R
C32 C 0.32315(16) 0.79714(9) 0.33273(6) 0.0333(3) Uani 1 1 d .
H32A H 0.2207 0.8202 0.3397 0.050 Uiso 1 1 calc R
H32B H 0.3777 0.8479 0.3086 0.050 Uiso 1 1 calc R
H32C H 0.3749 0.7848 0.3759 0.050 Uiso 1 1 calc R
C33 C 0.25247(15) 0.59476(10) 0.34667(6) 0.0301(2) Uani 1 1 d .
H33A H 0.3091 0.6059 0.3888 0.045 Uiso 1 1 calc R
H33B H 0.2692 0.5268 0.3315 0.045 Uiso 1 1 calc R
H33C H 0.1451 0.6049 0.3531 0.045 Uiso 1 1 calc R

loop_
_atom_site_aniso_label
_atom_site_aniso_U_11
_atom_site_aniso_U_22
_atom_site_aniso_U_33
_atom_site_aniso_U_23
_atom_site_aniso_U_13
_atom_site_aniso_U_12
Co1 0.01340(6) 0.01377(6) 0.01380(6) -0.00132(4) 0.00136(4) 0.00158(4)
P1 0.01444(10) 0.01247(10) 0.01891(11) -0.00116(8) 0.00206(8) 0.00045(7)
P2 0.01752(11) 0.01262(10) 0.02108(11) -0.00110(8) 0.00073(8) 0.00008(8)
P3 0.02307(12) 0.01962(12) 0.01667(11) -0.00235(9) -0.00318(9) 0.00295(9)
O1 0.0165(3) 0.0146(3) 0.0285(4) 0.0037(3) 0.0010(3) -0.0010(2)
O2 0.0160(3) 0.0149(3) 0.0298(4) 0.0001(3) 0.0075(3) 0.0010(2)
O3 0.0259(4) 0.0182(3) 0.0232(3) -0.0059(3) -0.0014(3) 0.0020(3)
N1 0.0168(4) 0.0211(4) 0.0190(4) 0.0003(3) -0.0008(3) 0.0008(3)
C1 0.0223(5) 0.0352(6) 0.0172(4) -0.0011(4) 0.0040(3) 0.0102(4)
C2 0.0148(4) 0.0295(5) 0.0207(4) 0.0069(4) 0.0046(3) 0.0019(4)
C3 0.0141(4) 0.0186(4) 0.0203(4) 0.0022(3) 0.0002(3) -0.0003(3)
C4 0.0133(4) 0.0190(4) 0.0182(4) 0.0007(3) 0.0020(3) 0.0000(3)
C5 0.0215(5) 0.0251(5) 0.0178(4) 0.0026(3) -0.0008(3) 0.0015(4)
C6 0.0224(5) 0.0370(6) 0.0285(5) 0.0061(5) -0.0055(4) 0.0011(4)
C7 0.0306(6) 0.0485(7) 0.0180(5) 0.0054(5) 0.0017(4) -0.0008(5)
C8 0.0415(7) 0.0227(5) 0.0297(6) 0.0041(4) -0.0046(5) 0.0060(5)
C11 0.0214(5) 0.0194(5) 0.0361(6) 0.0066(4) 0.0001(4) -0.0052(4)
C12 0.0238(5) 0.0196(5) 0.0600(8) 0.0014(5) 0.0201(5) 0.0046(4)
C13 0.0302(5) 0.0294(5) 0.0196(4) -0.0045(4) 0.0012(4) 0.0051(4)
C21 0.0254(5) 0.0263(5) 0.0232(5) 0.0050(4) 0.0026(4) -0.0023(4)
C22 0.0224(5) 0.0225(5) 0.0351(6) -0.0013(4) -0.0013(4) -0.0066(4)
C23 0.0340(6) 0.0164(4) 0.0417(7) -0.0036(4) 0.0029(5) 0.0054(4)
C31 0.0244(5) 0.0306(5) 0.0287(5) -0.0026(4) -0.0087(4) 0.0022(4)
C32 0.0442(7) 0.0282(6) 0.0269(5) -0.0107(4) -0.0085(5) 0.0049(5)
C33 0.0372(6) 0.0335(6) 0.0196(5) 0.0046(4) 0.0001(4) 0.0048(5)

loop_
_atom_type_symbol
_atom_type_description
_atom_type_scat_dispersion_real
_atom_type_scat_dispersion_imag
_atom_type_scat_source
C C 0.0033 0.0016 'International Tables Vol C Tables 4.2.6.8 and 6.1.1.4'
H H 0.0000 0.0000 'International Tables Vol C Tables 4.2.6.8 and 6.1.1.4'
N N 0.0061 0.0033 'International Tables Vol C Tables 4.2.6.8 and 6.1.1.4'
O O 0.0106 0.0060 'International Tables Vol C Tables 4.2.6.8 and 6.1.1.4'
P P 0.1023 0.0942 'International Tables Vol C Tables 4.2.6.8 and 6.1.1.4'
Co Co 0.3494 0.9721 'International Tables Vol C Tables 4.2.6.8 and 6.1.1.4'

loop_
_geom_angle_atom_site_label_1
_geom_angle_atom_site_label_2
_geom_angle_atom_site_label_3
_geom_angle
C2 Co1 C1 41.37(5)
C2 Co1 P1 114.83(3)
C1 Co1 P1 154.60(4)
C2 Co1 C3 40.86(4)
C1 Co1 C3 71.31(4)
P1 Co1 C3 94.62(3)
C2 Co1 P3 106.21(3)
C1 Co1 P3 88.18(3)
P1 Co1 P3 92.836(12)
C3 Co1 P3 145.53(3)
C2 Co1 P2 130.81(3)
C1 Co1 P2 102.11(4)
P1 Co1 P2 102.419(12)
C3 Co1 P2 108.48(3)
P3 Co1 P2 102.635(12)
O2 P1 O3 103.42(4)
O2 P1 O1 97.96(4)
O3 P1 O1 94.73(4)
O2 P1 Co1 114.03(3)
O3 P1 Co1 122.86(3)
O1 P1 Co1 119.49(3)
C21 P2 C23 100.55(6)
C21 P2 C22 98.44(6)
C23 P2 C22 98.89(6)
C21 P2 Co1 119.05(4)
C23 P2 Co1 117.85(5)
C22 P2 Co1 118.18(4)
C33 P3 C32 100.60(6)
C33 P3 C31 100.07(6)
C32 P3 C31 99.44(6)
C33 P3 Co1 114.63(4)
C32 P3 Co1 116.73(4)
C31 P3 Co1 121.89(4)
C11 O1 P1 116.37(7)
C12 O2 P1 121.84(7)
C13 O3 P1 120.69(7)
C4 N1 C5 121.54(9)
C2 C1 Co1 65.85(6)
C2 C1 H1A 117.1
Co1 C1 H1A 117.1
C2 C1 H1B 117.1
Co1 C1 H1B 117.1
H1A C1 H1B 114.2
C1 C2 C3 116.89(9)
C1 C2 Co1 72.77(6)
C3 C2 Co1 75.20(6)
C1 C2 H2 121.6
C3 C2 H2 121.6
Co1 C2 H2 121.6
C2 C3 C4 123.32(9)
C2 C3 Co1 63.94(6)
C4 C3 Co1 112.13(7)
C2 C3 H3 115.5
C4 C3 H3 115.5
Co1 C3 H3 115.5
N1 C4 C3 121.01(9)
N1 C4 H4 119.5
C3 C4 H4 119.5
N1 C5 C8 116.02(9)
N1 C5 C6 106.05(9)
C8 C5 C6 109.65(10)
N1 C5 C7 106.20(9)
C8 C5 C7 109.76(10)
C6 C5 C7 108.90(9)
C5 C6 H6A 109.5
C5 C6 H6B 109.5
H6A C6 H6B 109.5
C5 C6 H6C 109.5
H6A C6 H6C 109.5
H6B C6 H6C 109.5
C5 C7 H7A 109.5
C5 C7 H7B 109.5
H7A C7 H7B 109.5
C5 C7 H7C 109.5
H7A C7 H7C 109.5
H7B C7 H7C 109.5
C5 C8 H8A 109.5
C5 C8 H8B 109.5
H8A C8 H8B 109.5
C5 C8 H8C 109.5
H8A C8 H8C 109.5
H8B C8 H8C 109.5
O1 C11 H11A 109.5
O1 C11 H11B 109.5
H11A C11 H11B 109.5
O1 C11 H11C 109.5
H11A C11 H11C 109.5
H11B C11 H11C 109.5
O2 C12 H12A 109.5
O2 C12 H12B 109.5
H12A C12 H12B 109.5
O2 C12 H12C 109.5
H12A C12 H12C 109.5
H12B C12 H12C 109.5
O3 C13 H13A 109.5
O3 C13 H13B 109.5
H13A C13 H13B 109.5
O3 C13 H13C 109.5
H13A C13 H13C 109.5
H13B C13 H13C 109.5
P2 C21 H21A 109.5
P2 C21 H21B 109.5
H21A C21 H21B 109.5
P2 C21 H21C 109.5
H21A C21 H21C 109.5
H21B C21 H21C 109.5
P2 C22 H22A 109.5
P2 C22 H22B 109.5
H22A C22 H22B 109.5
P2 C22 H22C 109.5
H22A C22 H22C 109.5
H22B C22 H22C 109.5
P2 C23 H23A 109.5
P2 C23 H23B 109.5
H23A C23 H23B 109.5
P2 C23 H23C 109.5
H23A C23 H23C 109.5
H23B C23 H23C 109.5
P3 C31 H31A 109.5
P3 C31 H31B 109.5
H31A C31 H31B 109.5
P3 C31 H31C 109.5
H31A C31 H31C 109.5
H31B C31 H31C 109.5
P3 C32 H32A 109.5
P3 C32 H32B 109.5
H32A C32 H32B 109.5
P3 C32 H32C 109.5
H32A C32 H32C 109.5
H32B C32 H32C 109.5
P3 C33 H33A 109.5
P3 C33 H33B 109.5
H33A C33 H33B 109.5
P3 C33 H33C 109.5
H33A C33 H33C 109.5
H33B C33 H33C 109.5

loop_
_geom_bond_atom_site_label_1
_geom_bond_atom_site_label_2
_geom_bond_distance
Co1 C2 1.9573(10)
Co1 C1 2.0487(10)
Co1 P1 2.0961(3)
Co1 C3 2.1065(10)
Co1 P3 2.1652(3)
Co1 P2 2.1904(3)
P1 O2 1.6057(8)
P1 O3 1.6131(8)
P1 O1 1.6320(8)
P2 C21 1.8279(11)
P2 C23 1.8325(11)
P2 C22 1.8338(11)
P3 C33 1.8304(12)
P3 C32 1.8322(12)
P3 C31 1.8345(12)
O1 C11 1.4296(12)
O2 C12 1.4386(13)
O3 C13 1.4321(14)
N1 C4 1.2765(13)
N1 C5 1.4730(13)
C1 C2 1.4177(17)
C1 H1A 0.9900
C1 H1B 0.9900
C2 C3 1.4253(14)
C2 H2 1.0000
C3 C4 1.4546(13)
C3 H3 1.0000
C4 H4 0.9500
C5 C8 1.5219(16)
C5 C6 1.5304(16)
C5 C7 1.5306(16)
C6 H6A 0.9800
C6 H6B 0.9800
C6 H6C 0.9800
C7 H7A 0.9800
C7 H7B 0.9800
C7 H7C 0.9800
C8 H8A 0.9800
C8 H8B 0.9800
C8 H8C 0.9800
C11 H11A 0.9800
C11 H11B 0.9800
C11 H11C 0.9800
C12 H12A 0.9800
C12 H12B 0.9800
C12 H12C 0.9800
C13 H13A 0.9800
C13 H13B 0.9800
C13 H13C 0.9800
C21 H21A 0.9800
C21 H21B 0.9800
C21 H21C 0.9800
C22 H22A 0.9800
C22 H22B 0.9800
C22 H22C 0.9800
C23 H23A 0.9800
C23 H23B 0.9800
C23 H23C 0.9800
C31 H31A 0.9800
C31 H31B 0.9800
C31 H31C 0.9800
C32 H32A 0.9800
C32 H32B 0.9800
C32 H32C 0.9800
C33 H33A 0.9800
C33 H33B 0.9800
C33 H33C 0.9800

loop_
_geom_torsion_atom_site_label_1
_geom_torsion_atom_site_label_2
_geom_torsion_atom_site_label_3
_geom_torsion_atom_site_label_4
_geom_torsion
C2 Co1 P1 O2 178.91(5)
C1 Co1 P1 O2 -163.48(8)
C3 Co1 P1 O2 141.93(4)
P3 Co1 P1 O2 -71.76(3)
P2 Co1 P1 O2 31.84(4)
C2 Co1 P1 O3 52.72(5)
C1 Co1 P1 O3 70.32(9)
C3 Co1 P1 O3 15.73(5)
P3 Co1 P1 O3 162.05(4)
P2 Co1 P1 O3 -94.35(4)
C2 Co1 P1 O1 -65.85(5)
C1 Co1 P1 O1 -48.25(8)
C3 Co1 P1 O1 -102.84(4)
P3 Co1 P1 O1 43.47(3)
P2 Co1 P1 O1 147.08(3)
C2 Co1 P2 C21 -84.71(6)
C1 Co1 P2 C21 -118.73(6)
P1 Co1 P2 C21 54.61(5)
C3 Co1 P2 C21 -44.63(5)
P3 Co1 P2 C21 150.42(5)
C2 Co1 P2 C23 37.30(7)
C1 Co1 P2 C23 3.28(6)
P1 Co1 P2 C23 176.62(5)
C3 Co1 P2 C23 77.39(6)
P3 Co1 P2 C23 -87.56(5)
C2 Co1 P2 C22 156.08(6)
C1 Co1 P2 C22 122.06(6)
P1 Co1 P2 C22 -64.60(5)
C3 Co1 P2 C22 -163.83(5)
P3 Co1 P2 C22 31.21(5)
C2 Co1 P3 C33 27.00(6)
C1 Co1 P3 C33 64.71(6)
P1 Co1 P3 C33 -89.89(5)
C3 Co1 P3 C33 12.49(7)
P2 Co1 P3 C33 166.71(5)
C2 Co1 P3 C32 -90.22(7)
C1 Co1 P3 C32 -52.52(7)
P1 Co1 P3 C32 152.89(6)
C3 Co1 P3 C32 -104.73(8)
P2 Co1 P3 C32 49.49(6)
C2 Co1 P3 C31 147.79(6)
C1 Co1 P3 C31 -174.50(6)
P1 Co1 P3 C31 30.90(5)
C3 Co1 P3 C31 133.28(7)
P2 Co1 P3 C31 -72.50(5)
O2 P1 O1 C11 -168.75(8)
O3 P1 O1 C11 -64.46(8)
Co1 P1 O1 C11 67.79(8)
O3 P1 O2 C12 -52.03(10)
O1 P1 O2 C12 44.81(10)
Co1 P1 O2 C12 172.16(9)
O2 P1 O3 C13 -73.79(8)
O1 P1 O3 C13 -173.14(8)
Co1 P1 O3 C13 56.94(9)
P1 Co1 C1 C2 -24.53(11)
C3 Co1 C1 C2 34.51(6)
P3 Co1 C1 C2 -117.31(6)
P2 Co1 C1 C2 140.16(6)
Co1 C1 C2 C3 -62.80(8)
P1 Co1 C2 C1 168.68(5)
C3 Co1 C2 C1 -124.87(9)
P3 Co1 C2 C1 67.65(6)
P2 Co1 C2 C1 -55.86(7)
C1 Co1 C2 C3 124.87(9)
P1 Co1 C2 C3 -66.45(6)
P3 Co1 C2 C3 -167.48(5)
P2 Co1 C2 C3 69.01(7)
C1 C2 C3 C4 -38.91(14)
Co1 C2 C3 C4 -100.40(9)
C1 C2 C3 Co1 61.48(8)
C1 Co1 C3 C2 -34.92(7)
P1 Co1 C3 C2 123.42(6)
P3 Co1 C3 C2 21.57(9)
P2 Co1 C3 C2 -131.84(6)
C2 Co1 C3 C4 117.47(10)
C1 Co1 C3 C4 82.55(7)
P1 Co1 C3 C4 -119.11(7)
P3 Co1 C3 C4 139.04(5)
P2 Co1 C3 C4 -14.37(7)
C5 N1 C4 C3 178.18(9)
C2 C3 C4 N1 -160.95(10)
Co1 C3 C4 N1 126.52(9)
C4 N1 C5 C8 9.07(15)
C4 N1 C5 C6 -112.92(11)
C4 N1 C5 C7 131.31(10)
